data_1510591
loop_
_publ_author_name
'Puselj, M.'
'Schubert, K.'

_publ_section_title
;
 Kristalstrukturen von Au9 In4 (h) und Au7 In3
;
_journal_name_full 'Journal of the Less-Common Metals'
_journal_page_first 33
_journal_page_last 44
_journal_paper_doi 10.1016/0022-5088(75)90091-0
_journal_volume 41
_journal_year 1975
_chemical_formula_sum 'Au9 In4'
_space_group_IT_number 215
_symmetry_space_group_name_Hall 'P -4 2 3'
_symmetry_space_group_name_H-M 'P -4 3 m'
_cell_angle_alpha 90
_cell_angle_beta 90
_cell_angle_gamma 90
_cell_formula_units_Z 4
_cell_length_a 9.843
_cell_length_b 9.843
_cell_length_c 9.843
_cell_volume 953.636
_citation_journal_id_ASTM JCOMAH
_cod_data_source_file gold_702.cif
_cod_data_source_block Au9In4
_cod_original_cell_volume 953.6357
_cod_database_code 1510591

loop_
_symmetry_equiv_pos_as_xyz
x,y,z
y,-x,-z
-x,-y,z
-y,x,-z
x,-y,-z
-y,-x,z
-x,y,-z
y,x,z
z,x,y
x,-z,-y
-z,-x,y
-x,z,-y
z,-x,-y
-x,-z,y
-z,x,-y
x,z,y
y,z,x
y,-z,-x
-z,-y,x
-y,z,-x
z,y,x
-y,-z,x
-z,y,-x
z,-y,-x

loop_
_atom_site_label
_atom_site_type_symbol
_atom_site_fract_x
_atom_site_fract_y
_atom_site_fract_z
_atom_site_occupancy
_atom_site_U_iso_or_equiv
Au1 Au 0.835 0.835 0.835 1 0.0
Au4 Au 0.366 0 0 1 0.0
Au5 Au 0.861 0.5 0.5 1 0.0
Au3 Au 0.601 0.601 0.601 1 0.0
Au6 Au 0.314 0.314 0.038 1 0.0
In1 In 0.113 0.113 0.113 1 0.0
In2 In 0.807 0.807 0.546 1 0.0
Au2 Au 0.324 0.324 0.324 1 0.0
